data_7014538
loop_
_publ_author_name
'Ferentinos, Eleftherios'
'Maganas, Dimitrios'
'Raptopoulou, Catherine P.'
'Terzis, Aris'
'Psycharis, Vassilis'
'Robertson, Neil'
'Kyritsis, Panayotis'

_publ_section_title
;
 Conversion of tetrahedral to octahedral structures upon solvent
 coordination: studies on the M[(OPPh2)(SePPh2)N]2 (M = Co, Ni) and
 [Ni{(OPPh2)(EPPh2)N}2(dmf)2] (E = S, Se) complexes.
;
_journal_issue 1
_journal_name_full 'Dalton transactions (Cambridge, England : 2003)'
_journal_page_first 169
_journal_page_last 180
_journal_paper_doi 10.1039/c0dt00928h
_journal_volume 40
_journal_year 2011
_chemical_formula_sum 'C48 H40 Co N2 O2 P4 Se2'
_chemical_formula_weight 1017.55
_chemical_name_systematic
;
?
;
_space_group_IT_number 14
_symmetry_cell_setting monoclinic
_symmetry_space_group_name_Hall '-P 2ybc'
_symmetry_space_group_name_H-M 'P 1 21/c 1'
_atom_sites_solution_hydrogens geom
_atom_sites_solution_primary direct
_atom_sites_solution_secondary difmap
_audit_creation_method SHELXL-97
_cell_angle_alpha 90.00
_cell_angle_beta 99.920(10)
_cell_angle_gamma 90.00
_cell_formula_units_Z 4
_cell_length_a 12.593(3)
_cell_length_b 18.466(5)
_cell_length_c 19.534(5)
_cell_measurement_reflns_used 25
_cell_measurement_temperature 298
_cell_measurement_theta_max 11.0
_cell_measurement_theta_min 5.5
_cell_volume 4475(2)
_computing_structure_refinement 'SHELXL-97 (Sheldrick, 1997)'
_computing_structure_solution 'SHELXS-97 (Sheldrick, 1997)'
_diffrn_ambient_temperature 298
_diffrn_measured_fraction_theta_full 0.999
_diffrn_measured_fraction_theta_max 0.999
_diffrn_measurement_device_type 'Crystal Logic Dual Goniometer'
_diffrn_measurement_method '\q/2\q scans'
_diffrn_radiation_monochromator graphite
_diffrn_radiation_source 'fine-focus sealed tube'
_diffrn_radiation_type MoK\a
_diffrn_radiation_wavelength 0.71073
_diffrn_reflns_av_R_equivalents 0.0252
_diffrn_reflns_av_sigmaI/netI 0.0593
_diffrn_reflns_limit_h_max 13
_diffrn_reflns_limit_h_min -13
_diffrn_reflns_limit_k_max 0
_diffrn_reflns_limit_k_min -20
_diffrn_reflns_limit_l_max 21
_diffrn_reflns_limit_l_min 0
_diffrn_reflns_number 6433
_diffrn_reflns_theta_full 23.00
_diffrn_reflns_theta_max 23.00
_diffrn_reflns_theta_min 1.98
_diffrn_standards_decay_% 0.5
_diffrn_standards_interval_count 97
_diffrn_standards_number 3
_exptl_absorpt_coefficient_mu 2.195
_exptl_absorpt_correction_T_max 1.00
_exptl_absorpt_correction_T_min 0.77
_exptl_absorpt_correction_type 'psi scan empirical'
_exptl_crystal_colour blue
_exptl_crystal_density_diffrn 1.510
_exptl_crystal_density_method 'not measured'
_exptl_crystal_description parall
_exptl_crystal_F_000 2052
_exptl_crystal_size_max 0.55
_exptl_crystal_size_mid 0.50
_exptl_crystal_size_min 0.10
_refine_diff_density_max 0.989
_refine_diff_density_min -0.600
_refine_diff_density_rms 0.088
_refine_ls_extinction_method none
_refine_ls_goodness_of_fit_ref 1.103
_refine_ls_hydrogen_treatment refall
_refine_ls_matrix_type full
_refine_ls_number_parameters 706
_refine_ls_number_reflns 6221
_refine_ls_number_restraints 0
_refine_ls_restrained_S_all 1.103
_refine_ls_R_factor_all 0.0712
_refine_ls_R_factor_gt 0.0495
_refine_ls_shift/su_max 0.001
_refine_ls_shift/su_mean 0.000
_refine_ls_structure_factor_coef Fsqd
_refine_ls_weighting_details 'calc w=1/[\s^2^(Fo^2^)+(0.0642P)^2^+2.6930P] where P=(Fo^2^+2Fc^2^)/3'
_refine_ls_weighting_scheme calc
_refine_ls_wR_factor_gt 0.1193
_refine_ls_wR_factor_ref 0.1313
_reflns_number_gt 4828
_reflns_number_total 6221
_reflns_threshold_expression >2sigma(I)
_cod_data_source_file C0DT00928H.TXT
_cod_data_source_block Complex1
_cod_original_sg_symbol_H-M P21/c
_cod_database_code 7014538

loop_
_symmetry_equiv_pos_as_xyz
'x, y, z'
'-x, y+1/2, -z+1/2'
'-x, -y, -z'
'x, -y-1/2, z-1/2'

loop_
_atom_site_label
_atom_site_type_symbol
_atom_site_fract_x
_atom_site_fract_y
_atom_site_fract_z
_atom_site_U_iso_or_equiv
_atom_site_adp_type
_atom_site_occupancy
_atom_site_symmetry_multiplicity
_atom_site_calc_flag
_atom_site_refinement_flags
_atom_site_disorder_assembly
_atom_site_disorder_group
Co Co 0.20018(6) 0.21505(4) 0.09491(4) 0.0408(2) Uani 1 1 d . . .
Se1 Se 0.17905(5) 0.08480(3) 0.11434(3) 0.04780(19) Uani 1 1 d . . .
O1 O 0.0622(3) 0.2484(2) 0.0433(2) 0.0519(10) Uani 1 1 d . . .
P1 P 0.02307(11) 0.10166(7) 0.14592(7) 0.0383(3) Uani 1 1 d . . .
P2 P -0.05000(11) 0.22515(7) 0.05611(8) 0.0407(3) Uani 1 1 d . . .
N1 N -0.0588(4) 0.1534(2) 0.0992(2) 0.0482(12) Uani 1 1 d . . .
N2 N 0.4294(4) 0.3321(3) 0.1207(3) 0.0525(12) Uani 1 1 d . . .
Se2 Se 0.25307(6) 0.27101(3) 0.20830(4) 0.0465(3) Uani 0.881(3) 1 d P . .
O3 O 0.282(4) 0.284(2) 0.174(3) 0.076(13) Uiso 0.119(3) 1 d P . .
P3 P 0.35159(12) 0.35505(7) 0.17162(8) 0.0428(4) Uani 1 1 d . . .
P4 P 0.42259(12) 0.27392(8) 0.06055(9) 0.0493(4) Uani 1 1 d . . .
O2 O 0.3121(4) 0.2357(3) 0.0385(4) 0.0525(14) Uani 0.881(3) 1 d P . .
Se3 Se 0.2968(5) 0.2206(3) 0.0007(4) 0.048(2) Uani 0.119(3) 1 d P . .
C1 C 0.0468(5) 0.1322(3) 0.2356(3) 0.0430(13) Uani 1 1 d . . .
C2 C 0.1352(5) 0.1105(3) 0.2835(3) 0.0543(16) Uani 1 1 d . . .
C3 C 0.1485(7) 0.1330(4) 0.3512(4) 0.067(2) Uani 1 1 d . . .
C4 C 0.0757(8) 0.1787(4) 0.3725(4) 0.077(2) Uani 1 1 d . . .
C5 C -0.0122(9) 0.2014(4) 0.3267(5) 0.082(2) Uani 1 1 d . . .
C6 C -0.0286(6) 0.1778(4) 0.2574(4) 0.0605(17) Uani 1 1 d . . .
C7 C -0.0408(4) 0.0135(3) 0.1451(3) 0.0393(12) Uani 1 1 d . . .
C8 C -0.0238(6) -0.0314(4) 0.2009(4) 0.069(2) Uani 1 1 d . . .
C9 C -0.0712(7) -0.0993(4) 0.1989(4) 0.075(2) Uani 1 1 d . . .
C10 C -0.1340(6) -0.1227(4) 0.1395(4) 0.0660(19) Uani 1 1 d . . .
C11 C -0.1527(7) -0.0777(4) 0.0830(4) 0.068(2) Uani 1 1 d . . .
C12 C -0.1065(6) -0.0107(4) 0.0852(3) 0.0575(17) Uani 1 1 d . . .
C13 C -0.1077(4) 0.2994(3) 0.0978(3) 0.0430(13) Uani 1 1 d . . .
C14 C -0.0604(6) 0.3663(3) 0.1030(3) 0.0515(16) Uani 1 1 d . . .
C15 C -0.1095(7) 0.4237(3) 0.1318(3) 0.0640(19) Uani 1 1 d . . .
C16 C -0.2051(6) 0.4143(4) 0.1543(3) 0.0636(18) Uani 1 1 d . . .
C17 C -0.2524(6) 0.3467(4) 0.1502(4) 0.0599(17) Uani 1 1 d . . .
C18 C -0.2040(5) 0.2897(3) 0.1215(3) 0.0522(15) Uani 1 1 d . . .
C19 C -0.1369(4) 0.2130(3) -0.0265(3) 0.0412(12) Uani 1 1 d . . .
C20 C -0.1269(6) 0.1503(3) -0.0641(4) 0.0575(16) Uani 1 1 d . . .
C21 C -0.1936(7) 0.1376(4) -0.1272(4) 0.071(2) Uani 1 1 d . . .
C22 C -0.2705(7) 0.1877(5) -0.1528(4) 0.076(2) Uani 1 1 d . . .
C23 C -0.2803(6) 0.2509(4) -0.1174(4) 0.071(2) Uani 1 1 d . . .
C24 C -0.2138(5) 0.2630(4) -0.0542(3) 0.0529(16) Uani 1 1 d . . .
C25 C 0.2633(5) 0.4275(3) 0.1340(3) 0.0484(14) Uani 1 1 d . . .
C26 C 0.2274(6) 0.4800(4) 0.1733(4) 0.0676(19) Uani 1 1 d . . .
C27 C 0.1587(8) 0.5331(5) 0.1425(6) 0.092(3) Uani 1 1 d . . .
C28 C 0.1286(7) 0.5365(4) 0.0730(5) 0.078(2) Uani 1 1 d . . .
C29 C 0.1616(7) 0.4847(5) 0.0325(4) 0.084(2) Uani 1 1 d . . .
C30 C 0.2298(6) 0.4294(4) 0.0624(4) 0.070(2) Uani 1 1 d . . .
C31 C 0.4332(5) 0.3963(3) 0.2462(3) 0.0472(14) Uani 1 1 d . . .
C32 C 0.5168(5) 0.4401(4) 0.2371(4) 0.0587(17) Uani 1 1 d . . .
C33 C 0.5765(7) 0.4768(4) 0.2913(4) 0.075(2) Uani 1 1 d . . .
C34 C 0.5532(7) 0.4709(5) 0.3570(4) 0.082(2) Uani 1 1 d . . .
C35 C 0.4693(7) 0.4285(5) 0.3674(4) 0.078(2) Uani 1 1 d . . .
C36 C 0.4092(6) 0.3901(4) 0.3134(3) 0.0636(18) Uani 1 1 d . . .
C37 C 0.4568(5) 0.3180(3) -0.0137(3) 0.0558(15) Uani 1 1 d . . .
C38 C 0.4136(6) 0.2944(5) -0.0806(4) 0.075(2) Uani 1 1 d . . .
C39 C 0.4383(8) 0.3306(6) -0.1383(5) 0.092(3) Uani 1 1 d . . .
C40 C 0.5029(9) 0.3900(6) -0.1299(5) 0.088(3) Uani 1 1 d . . .
C41 C 0.5476(10) 0.4145(5) -0.0646(5) 0.096(3) Uani 1 1 d . . .
C42 C 0.5225(8) 0.3782(4) -0.0075(5) 0.076(2) Uani 1 1 d . . .
C43 C 0.5238(5) 0.2061(3) 0.0884(3) 0.0500(14) Uani 1 1 d . . .
C44 C 0.5511(6) 0.1894(4) 0.1588(4) 0.0684(19) Uani 1 1 d . . .
C45 C 0.6270(7) 0.1355(5) 0.1806(5) 0.085(2) Uani 1 1 d . . .
C46 C 0.6728(7) 0.0973(4) 0.1318(5) 0.078(2) Uani 1 1 d . . .
C47 C 0.6474(7) 0.1139(4) 0.0633(5) 0.076(2) Uani 1 1 d . . .
C48 C 0.5724(6) 0.1678(4) 0.0417(4) 0.0660(19) Uani 1 1 d . . .
H2 H 0.184(5) 0.078(3) 0.269(3) 0.060(19) Uiso 1 1 d . . .
H3 H 0.208(4) 0.121(3) 0.377(3) 0.036(16) Uiso 1 1 d . . .
H4 H 0.090(4) 0.197(3) 0.412(3) 0.043(16) Uiso 1 1 d . . .
H5 H -0.070(7) 0.237(5) 0.342(4) 0.11(3) Uiso 1 1 d . . .
H6 H -0.086(5) 0.190(3) 0.225(3) 0.046(17) Uiso 1 1 d . . .
H8 H 0.018(5) -0.014(3) 0.244(3) 0.062(18) Uiso 1 1 d . . .
H9 H -0.051(6) -0.124(4) 0.242(4) 0.08(2) Uiso 1 1 d . . .
H10 H -0.174(5) -0.166(4) 0.145(3) 0.08(2) Uiso 1 1 d . . .
H11 H -0.197(5) -0.094(3) 0.051(3) 0.043(17) Uiso 1 1 d . . .
H12 H -0.115(5) 0.018(3) 0.053(3) 0.054(19) Uiso 1 1 d . . .
H14 H 0.001(5) 0.373(3) 0.092(3) 0.043(17) Uiso 1 1 d . . .
H15 H -0.070(4) 0.470(3) 0.135(3) 0.052(16) Uiso 1 1 d . . .
H16 H -0.246(5) 0.452(3) 0.173(3) 0.059(18) Uiso 1 1 d . . .
H17 H -0.321(5) 0.341(3) 0.171(3) 0.062(19) Uiso 1 1 d . . .
H18 H -0.242(5) 0.246(4) 0.119(3) 0.067(19) Uiso 1 1 d . . .
H20 H -0.077(4) 0.123(3) -0.041(3) 0.033(14) Uiso 1 1 d . . .
H21 H -0.183(6) 0.096(4) -0.148(4) 0.08(2) Uiso 1 1 d . . .
H22 H -0.306(8) 0.174(5) -0.196(5) 0.13(3) Uiso 1 1 d . . .
H23 H -0.333(6) 0.286(4) -0.135(4) 0.09(2) Uiso 1 1 d . . .
H24 H -0.225(5) 0.302(3) -0.036(3) 0.055(19) Uiso 1 1 d . . .
H26 H 0.245(5) 0.474(3) 0.221(3) 0.061(19) Uiso 1 1 d . . .
H27 H 0.139(6) 0.561(4) 0.165(4) 0.07(3) Uiso 1 1 d . . .
H28 H 0.084(6) 0.572(4) 0.051(4) 0.08(2) Uiso 1 1 d . . .
H29 H 0.133(6) 0.484(4) -0.016(4) 0.09(3) Uiso 1 1 d . . .
H30 H 0.273(8) 0.395(5) 0.028(5) 0.14(4) Uiso 1 1 d . . .
H32 H 0.541(6) 0.440(4) 0.198(4) 0.08(3) Uiso 1 1 d . . .
H33 H 0.636(5) 0.501(3) 0.283(3) 0.06(2) Uiso 1 1 d . . .
H34 H 0.586(6) 0.499(4) 0.399(4) 0.10(3) Uiso 1 1 d . . .
H35 H 0.463(6) 0.425(4) 0.410(4) 0.07(2) Uiso 1 1 d . . .
H36 H 0.348(5) 0.356(3) 0.315(3) 0.063(19) Uiso 1 1 d . . .
H38 H 0.371(6) 0.245(4) -0.090(4) 0.09(2) Uiso 1 1 d . . .
H39 H 0.411(7) 0.316(5) -0.189(4) 0.11(3) Uiso 1 1 d . . .
H40 H 0.524(7) 0.412(4) -0.163(5) 0.10(3) Uiso 1 1 d . . .
H41 H 0.588(7) 0.446(5) -0.054(5) 0.09(3) Uiso 1 1 d . . .
H42 H 0.566(6) 0.383(4) 0.025(4) 0.07(3) Uiso 1 1 d . . .
H44 H 0.507(8) 0.215(5) 0.197(5) 0.15(4) Uiso 1 1 d . . .
H45 H 0.642(5) 0.125(3) 0.225(3) 0.059(19) Uiso 1 1 d . . .
H46 H 0.720(5) 0.064(3) 0.145(3) 0.043(16) Uiso 1 1 d . . .
H47 H 0.678(6) 0.093(4) 0.037(4) 0.08(3) Uiso 1 1 d . . .
H48 H 0.562(5) 0.176(3) -0.001(3) 0.044(17) Uiso 1 1 d . . .

loop_
_atom_site_aniso_label
_atom_site_aniso_U_11
_atom_site_aniso_U_22
_atom_site_aniso_U_33
_atom_site_aniso_U_23
_atom_site_aniso_U_13
_atom_site_aniso_U_12
Co 0.0362(4) 0.0406(4) 0.0447(4) 0.0028(3) 0.0045(3) -0.0007(3)
Se1 0.0483(4) 0.0402(3) 0.0561(4) 0.0056(3) 0.0124(3) 0.0066(3)
O1 0.039(2) 0.053(2) 0.061(2) 0.015(2) -0.0021(18) 0.0040(18)
P1 0.0406(8) 0.0321(7) 0.0411(8) 0.0076(6) 0.0042(6) 0.0031(6)
P2 0.0363(7) 0.0368(7) 0.0464(8) 0.0117(6) -0.0003(6) 0.0004(6)
N1 0.042(3) 0.043(3) 0.058(3) 0.017(2) 0.003(2) 0.002(2)
N2 0.046(3) 0.051(3) 0.059(3) -0.016(2) 0.006(2) -0.006(2)
Se2 0.0563(5) 0.0403(4) 0.0430(5) -0.0015(3) 0.0090(3) -0.0071(3)
P3 0.0408(8) 0.0359(7) 0.0496(8) -0.0004(6) 0.0023(6) 0.0010(6)
P4 0.0446(8) 0.0439(8) 0.0573(9) -0.0085(7) 0.0029(7) -0.0010(7)
O2 0.043(3) 0.060(3) 0.057(4) -0.009(3) 0.015(3) -0.008(2)
Se3 0.039(3) 0.059(4) 0.049(4) -0.019(3) 0.016(3) -0.025(2)
C1 0.054(3) 0.031(3) 0.045(3) 0.002(2) 0.012(3) -0.002(2)
C2 0.061(4) 0.053(4) 0.045(4) -0.004(3) -0.005(3) -0.002(3)
C3 0.078(5) 0.071(5) 0.047(4) -0.001(4) -0.008(4) -0.019(4)
C4 0.122(8) 0.069(5) 0.042(4) -0.015(4) 0.016(5) -0.031(5)
C5 0.127(8) 0.050(4) 0.080(6) -0.015(4) 0.046(6) -0.007(4)
C6 0.074(5) 0.051(4) 0.058(4) 0.007(3) 0.017(4) 0.005(3)
C7 0.049(3) 0.031(3) 0.039(3) 0.001(2) 0.010(2) 0.002(2)
C8 0.088(5) 0.052(4) 0.057(4) 0.019(3) -0.013(4) -0.016(4)
C9 0.108(6) 0.053(4) 0.059(4) 0.017(4) -0.004(4) -0.024(4)
C10 0.075(5) 0.040(4) 0.087(5) -0.003(4) 0.026(4) -0.012(3)
C11 0.080(5) 0.052(4) 0.069(5) -0.016(4) 0.005(4) -0.021(4)
C12 0.076(5) 0.053(4) 0.043(4) 0.007(3) 0.008(3) -0.007(3)
C13 0.047(3) 0.041(3) 0.037(3) 0.010(2) -0.004(2) 0.001(2)
C14 0.067(4) 0.045(4) 0.039(3) 0.004(3) -0.002(3) -0.015(3)
C15 0.103(6) 0.039(4) 0.043(4) -0.002(3) -0.007(4) -0.005(4)
C16 0.080(5) 0.054(4) 0.052(4) -0.013(3) 0.000(4) 0.013(4)
C17 0.057(4) 0.059(4) 0.062(4) -0.008(3) 0.006(3) 0.002(3)
C18 0.057(4) 0.040(3) 0.057(4) 0.001(3) 0.003(3) 0.000(3)
C19 0.040(3) 0.038(3) 0.046(3) 0.007(2) 0.007(2) 0.003(2)
C20 0.058(4) 0.047(4) 0.066(4) 0.007(3) 0.007(3) 0.008(3)
C21 0.084(5) 0.059(4) 0.068(5) -0.018(4) 0.011(4) -0.006(4)
C22 0.073(5) 0.084(5) 0.065(5) -0.012(4) -0.008(4) 0.002(4)
C23 0.065(5) 0.078(5) 0.062(4) 0.002(4) -0.009(4) 0.019(4)
C24 0.054(4) 0.048(4) 0.051(4) -0.001(3) -0.005(3) 0.014(3)
C25 0.049(3) 0.044(3) 0.050(3) 0.008(3) 0.003(3) -0.006(3)
C26 0.082(5) 0.061(4) 0.058(4) -0.001(4) 0.007(4) 0.028(4)
C27 0.105(7) 0.065(5) 0.102(7) -0.009(5) 0.009(6) 0.034(5)
C28 0.077(5) 0.061(5) 0.091(6) 0.019(5) -0.003(4) 0.018(4)
C29 0.099(6) 0.084(6) 0.062(5) 0.025(4) -0.006(4) 0.017(5)
C30 0.079(5) 0.073(5) 0.055(4) 0.007(4) -0.003(4) 0.021(4)
C31 0.042(3) 0.046(3) 0.051(3) 0.002(3) 0.000(3) 0.007(3)
C32 0.055(4) 0.052(4) 0.065(5) -0.004(3) -0.003(4) -0.002(3)
C33 0.066(5) 0.080(5) 0.072(5) -0.015(4) -0.007(4) -0.014(4)
C34 0.082(6) 0.082(5) 0.070(5) -0.020(4) -0.022(4) -0.001(5)
C35 0.090(6) 0.090(6) 0.047(4) -0.008(4) -0.005(4) 0.013(5)
C36 0.065(4) 0.065(4) 0.057(4) 0.003(3) 0.000(3) -0.004(4)
C37 0.053(4) 0.053(4) 0.060(4) -0.008(3) 0.004(3) 0.006(3)
C38 0.077(5) 0.079(5) 0.067(5) -0.005(4) 0.006(4) 0.014(4)
C39 0.098(7) 0.114(8) 0.063(5) -0.005(5) 0.007(5) 0.021(6)
C40 0.106(7) 0.093(7) 0.072(6) 0.023(5) 0.031(5) 0.030(6)
C41 0.133(9) 0.070(6) 0.088(7) -0.002(5) 0.028(6) -0.017(6)
C42 0.092(6) 0.069(5) 0.064(5) 0.005(4) 0.005(5) -0.001(4)
C43 0.046(3) 0.042(3) 0.062(4) -0.004(3) 0.009(3) -0.004(3)
C44 0.065(4) 0.066(4) 0.077(5) 0.008(4) 0.020(4) 0.013(4)
C45 0.091(6) 0.084(6) 0.082(6) 0.033(5) 0.017(5) 0.020(5)
C46 0.070(5) 0.049(4) 0.114(7) 0.017(4) 0.018(5) 0.014(4)
C47 0.069(5) 0.054(4) 0.107(7) -0.014(5) 0.020(5) 0.015(4)
C48 0.071(5) 0.061(4) 0.063(5) -0.009(4) 0.005(4) 0.006(4)

loop_
_atom_type_symbol
_atom_type_description
_atom_type_scat_dispersion_real
_atom_type_scat_dispersion_imag
_atom_type_scat_source
C C 0.0033 0.0016 'International Tables Vol C Tables 4.2.6.8 and 6.1.1.4'
H H 0.0000 0.0000 'International Tables Vol C Tables 4.2.6.8 and 6.1.1.4'
N N 0.0061 0.0033 'International Tables Vol C Tables 4.2.6.8 and 6.1.1.4'
O O 0.0106 0.0060 'International Tables Vol C Tables 4.2.6.8 and 6.1.1.4'
P P 0.1023 0.0942 'International Tables Vol C Tables 4.2.6.8 and 6.1.1.4'
Se Se -0.0929 2.2259 'International Tables Vol C Tables 4.2.6.8 and 6.1.1.4'
Co Co 0.3494 0.9721 'International Tables Vol C Tables 4.2.6.8 and 6.1.1.4'

loop_
_geom_angle_atom_site_label_1
_geom_angle_atom_site_label_2
_geom_angle_atom_site_label_3
_geom_angle
_geom_angle_site_symmetry_1
_geom_angle_site_symmetry_3
_geom_angle_publ_flag
O1 Co O2 108.0(2) . . ?
O1 Co O3 117.6(12) . . ?
O2 Co O3 89.5(15) . . ?
O1 Co Se3 96.6(2) . . ?
O2 Co Se3 17.73(18) . . ?
O3 Co Se3 106.9(16) . . ?
O1 Co Se2 114.58(13) . . ?
O2 Co Se2 108.5(2) . . ?
O3 Co Se2 19.9(16) . . ?
Se3 Co Se2 126.21(16) . . ?
O1 Co Se1 106.16(12) . . ?
O2 Co Se1 112.50(17) . . ?
O3 Co Se1 121.5(14) . . ?
Se3 Co Se1 104.22(16) . . ?
Se2 Co Se1 107.18(4) . . ?
P1 Se1 Co 91.76(4) . . ?
P2 O1 Co 126.1(2) . . ?
N1 P1 C7 107.1(2) . . ?
N1 P1 C1 110.7(3) . . ?
C7 P1 C1 106.6(2) . . ?
N1 P1 Se1 117.04(19) . . ?
C7 P1 Se1 106.79(18) . . ?
C1 P1 Se1 108.12(19) . . ?
O1 P2 N1 118.1(2) . . ?
O1 P2 C19 108.8(2) . . ?
N1 P2 C19 106.5(2) . . ?
O1 P2 C13 108.2(2) . . ?
N1 P2 C13 108.9(3) . . ?
C19 P2 C13 105.6(2) . . ?
P1 N1 P2 135.7(3) . . ?
P3 N2 P4 133.9(3) . . ?
O3 Se2 P3 37(3) . . ?
O3 Se2 Co 59(3) . . ?
P3 Se2 Co 94.88(5) . . ?
Se2 O3 P3 124(4) . . ?
Se2 O3 Co 101(4) . . ?
P3 O3 Co 132(3) . . ?
N2 P3 O3 101.9(19) . . ?
N2 P3 C31 107.2(3) . . ?
O3 P3 C31 124.6(19) . . ?
N2 P3 C25 110.4(3) . . ?
O3 P3 C25 108.7(16) . . ?
C31 P3 C25 103.9(3) . . ?
N2 P3 Se2 117.92(19) . . ?
O3 P3 Se2 19(2) . . ?
C31 P3 Se2 108.2(2) . . ?
C25 P3 Se2 108.32(19) . . ?
O2 P4 N2 116.5(3) . . ?
O2 P4 C37 108.2(3) . . ?
N2 P4 C37 107.7(3) . . ?
O2 P4 C43 108.7(3) . . ?
N2 P4 C43 107.6(3) . . ?
C37 P4 C43 107.8(3) . . ?
O2 P4 Se3 19.4(2) . . ?
N2 P4 Se3 133.3(3) . . ?
C37 P4 Se3 91.6(3) . . ?
C43 P4 Se3 106.0(3) . . ?
Se3 O2 P4 119.2(8) . . ?
Se3 O2 Co 112.0(7) . . ?
P4 O2 Co 128.7(5) . . ?
O2 Se3 P4 41.4(6) . . ?
O2 Se3 Co 50.2(6) . . ?
P4 Se3 Co 91.6(3) . . ?
C2 C1 C6 118.8(6) . . ?
C2 C1 P1 122.8(5) . . ?
C6 C1 P1 118.4(5) . . ?
C3 C2 C1 121.0(7) . . ?
C3 C2 H2 121(4) . . ?
C1 C2 H2 118(4) . . ?
C4 C3 C2 120.4(8) . . ?
C4 C3 H3 124(4) . . ?
C2 C3 H3 115(4) . . ?
C3 C4 C5 120.2(7) . . ?
C3 C4 H4 119(4) . . ?
C5 C4 H4 120(4) . . ?
C4 C5 C6 120.4(8) . . ?
C4 C5 H5 121(4) . . ?
C6 C5 H5 118(5) . . ?
C1 C6 C5 119.2(7) . . ?
C1 C6 H6 116(4) . . ?
C5 C6 H6 125(4) . . ?
C8 C7 C12 118.0(5) . . ?
C8 C7 P1 122.2(4) . . ?
C12 C7 P1 119.8(4) . . ?
C7 C8 C9 121.5(6) . . ?
C7 C8 H8 119(4) . . ?
C9 C8 H8 119(4) . . ?
C10 C9 C8 119.8(7) . . ?
C10 C9 H9 129(5) . . ?
C8 C9 H9 111(5) . . ?
C9 C10 C11 119.3(6) . . ?
C9 C10 H10 115(4) . . ?
C11 C10 H10 125(4) . . ?
C12 C11 C10 120.7(7) . . ?
C12 C11 H11 127(4) . . ?
C10 C11 H11 112(4) . . ?
C11 C12 C7 120.6(6) . . ?
C11 C12 H12 124(4) . . ?
C7 C12 H12 115(4) . . ?
C14 C13 C18 119.2(6) . . ?
C14 C13 P2 121.0(5) . . ?
C18 C13 P2 119.8(4) . . ?
C13 C14 C15 120.0(7) . . ?
C13 C14 H14 122(4) . . ?
C15 C14 H14 118(4) . . ?
C16 C15 C14 120.7(6) . . ?
C16 C15 H15 124(3) . . ?
C14 C15 H15 115(3) . . ?
C15 C16 C17 119.6(7) . . ?
C15 C16 H16 126(4) . . ?
C17 C16 H16 115(4) . . ?
C16 C17 C18 119.8(7) . . ?
C16 C17 H17 117(4) . . ?
C18 C17 H17 123(4) . . ?
C13 C18 C17 120.7(6) . . ?
C13 C18 H18 124(4) . . ?
C17 C18 H18 115(4) . . ?
C24 C19 C20 118.2(6) . . ?
C24 C19 P2 123.0(4) . . ?
C20 C19 P2 118.8(4) . . ?
C19 C20 C21 121.0(6) . . ?
C19 C20 H20 109(3) . . ?
C21 C20 H20 130(3) . . ?
C22 C21 C20 119.5(7) . . ?
C22 C21 H21 124(5) . . ?
C20 C21 H21 117(5) . . ?
C21 C22 C23 120.6(7) . . ?
C21 C22 H22 111(6) . . ?
C23 C22 H22 128(6) . . ?
C22 C23 C24 119.6(7) . . ?
C22 C23 H23 121(5) . . ?
C24 C23 H23 119(5) . . ?
C19 C24 C23 121.1(6) . . ?
C19 C24 H24 125(4) . . ?
C23 C24 H24 114(4) . . ?
C26 C25 C30 118.6(6) . . ?
C26 C25 P3 122.5(5) . . ?
C30 C25 P3 119.0(5) . . ?
C25 C26 C27 120.4(8) . . ?
C25 C26 H26 116(4) . . ?
C27 C26 H26 123(4) . . ?
C28 C27 C26 121.3(9) . . ?
C28 C27 H27 119(6) . . ?
C26 C27 H27 120(6) . . ?
C27 C28 C29 119.8(8) . . ?
C27 C28 H28 123(5) . . ?
C29 C28 H28 117(5) . . ?
C28 C29 C30 120.1(8) . . ?
C28 C29 H29 120(5) . . ?
C30 C29 H29 120(5) . . ?
C25 C30 C29 119.7(7) . . ?
C25 C30 H30 119(5) . . ?
C29 C30 H30 120(5) . . ?
C32 C31 C36 117.8(6) . . ?
C32 C31 P3 119.4(5) . . ?
C36 C31 P3 122.6(5) . . ?
C31 C32 C33 121.8(8) . . ?
C31 C32 H32 121(5) . . ?
C33 C32 H32 116(5) . . ?
C32 C33 C34 120.5(8) . . ?
C32 C33 H33 117(4) . . ?
C34 C33 H33 122(4) . . ?
C35 C34 C33 118.9(7) . . ?
C35 C34 H34 114(5) . . ?
C33 C34 H34 127(5) . . ?
C34 C35 C36 121.3(8) . . ?
C34 C35 H35 113(5) . . ?
C36 C35 H35 125(5) . . ?
C35 C36 C31 119.6(7) . . ?
C35 C36 H36 128(4) . . ?
C31 C36 H36 112(4) . . ?
C42 C37 C38 117.7(7) . . ?
C42 C37 P4 121.6(5) . . ?
C38 C37 P4 120.6(6) . . ?
C39 C38 C37 120.2(8) . . ?
C39 C38 H38 117(4) . . ?
C37 C38 H38 122(4) . . ?
C40 C39 C38 120.2(9) . . ?
C40 C39 H39 114(5) . . ?
C38 C39 H39 125(5) . . ?
C39 C40 C41 121.0(9) . . ?
C39 C40 H40 124(6) . . ?
C41 C40 H40 115(6) . . ?
C40 C41 C42 118.3(10) . . ?
C40 C41 H41 129(7) . . ?
C42 C41 H41 113(7) . . ?
C37 C42 C41 122.5(9) . . ?
C37 C42 H42 120(6) . . ?
C41 C42 H42 112(6) . . ?
C48 C43 C44 118.5(6) . . ?
C48 C43 P4 121.9(5) . . ?
C44 C43 P4 119.5(5) . . ?
C43 C44 C45 120.0(7) . . ?
C43 C44 H44 120(5) . . ?
C45 C44 H44 119(5) . . ?
C46 C45 C44 119.7(8) . . ?
C46 C45 H45 122(4) . . ?
C44 C45 H45 119(4) . . ?
C47 C46 C45 120.5(8) . . ?
C47 C46 H46 119(4) . . ?
C45 C46 H46 120(4) . . ?
C46 C47 C48 119.6(8) . . ?
C46 C47 H47 118(6) . . ?
C48 C47 H47 122(6) . . ?
C43 C48 C47 121.6(8) . . ?
C43 C48 H48 124(4) . . ?
C47 C48 H48 115(4) . . ?

loop_
_geom_bond_atom_site_label_1
_geom_bond_atom_site_label_2
_geom_bond_distance
_geom_bond_site_symmetry_2
_geom_bond_publ_flag
Co O1 1.952(4) . ?
Co O2 1.970(6) . ?
Co O3 2.12(5) . ?
Co Se3 2.376(7) . ?
Co Se2 2.4310(11) . ?
Co Se1 2.4566(11) . ?
Se1 P1 2.1802(16) . ?
O1 P2 1.538(4) . ?
P1 N1 1.576(4) . ?
P1 C7 1.815(5) . ?
P1 C1 1.816(6) . ?
P2 N1 1.585(4) . ?
P2 C19 1.801(5) . ?
P2 C13 1.809(6) . ?
N2 P3 1.569(5) . ?
N2 P4 1.584(5) . ?
Se2 O3 0.84(6) . ?
Se2 P3 2.1834(17) . ?
O3 P3 1.59(5) . ?
P3 C31 1.800(6) . ?
P3 C25 1.813(6) . ?
P4 O2 1.554(6) . ?
P4 C37 1.780(7) . ?
P4 C43 1.803(6) . ?
P4 Se3 2.051(7) . ?
O2 Se3 0.781(5) . ?
C1 C2 1.384(8) . ?
C1 C6 1.389(9) . ?
C2 C3 1.369(9) . ?
C2 H2 0.95(6) . ?
C3 C4 1.362(12) . ?
C3 H3 0.85(5) . ?
C4 C5 1.363(12) . ?
C4 H4 0.84(6) . ?
C5 C6 1.404(10) . ?
C5 H5 1.07(9) . ?
C6 H6 0.90(6) . ?
C7 C8 1.358(8) . ?
C7 C12 1.385(8) . ?
C8 C9 1.386(9) . ?
C8 H8 0.97(6) . ?
C9 C10 1.357(10) . ?
C9 H9 0.95(7) . ?
C10 C11 1.370(10) . ?
C10 H10 0.97(7) . ?
C11 C12 1.365(9) . ?
C11 H11 0.82(6) . ?
C12 H12 0.82(6) . ?
C13 C14 1.368(8) . ?
C13 C18 1.382(8) . ?
C14 C15 1.394(10) . ?
C14 H14 0.85(6) . ?
C15 C16 1.362(10) . ?
C15 H15 0.99(6) . ?
C16 C17 1.380(9) . ?
C16 H16 0.97(6) . ?
C17 C18 1.382(9) . ?
C17 H17 1.01(6) . ?
C18 H18 0.94(7) . ?
C19 C24 1.381(8) . ?
C19 C20 1.387(8) . ?
C20 C21 1.387(10) . ?
C20 H20 0.87(5) . ?
C21 C22 1.370(11) . ?
C21 H21 0.89(8) . ?
C22 C23 1.374(11) . ?
C22 H22 0.92(9) . ?
C23 C24 1.385(9) . ?
C23 H23 0.95(8) . ?
C24 H24 0.83(6) . ?
C25 C26 1.360(9) . ?
C25 C30 1.391(9) . ?
C26 C27 1.376(11) . ?
C26 H26 0.92(6) . ?
C27 C28 1.346(12) . ?
C27 H27 0.74(7) . ?
C28 C29 1.351(11) . ?
C28 H28 0.93(7) . ?
C29 C30 1.396(10) . ?
C29 H29 0.96(7) . ?
C30 H30 1.13(10) . ?
C31 C32 1.364(9) . ?
C31 C36 1.402(9) . ?
C32 C33 1.369(10) . ?
C32 H32 0.87(7) . ?
C33 C34 1.369(11) . ?
C33 H33 0.91(6) . ?
C34 C35 1.358(12) . ?
C34 H34 1.00(8) . ?
C35 C36 1.383(10) . ?
C35 H35 0.85(7) . ?
C36 H36 1.00(6) . ?
C37 C42 1.378(10) . ?
C37 C38 1.397(9) . ?
C38 C39 1.391(12) . ?
C38 H38 1.06(8) . ?
C39 C40 1.360(13) . ?
C39 H39 1.03(8) . ?
C40 C41 1.380(14) . ?
C40 H40 0.85(8) . ?
C41 C42 1.383(12) . ?
C41 H41 0.77(8) . ?
C42 H42 0.78(7) . ?
C43 C48 1.378(9) . ?
C43 C44 1.393(9) . ?
C44 C45 1.394(10) . ?
C44 H44 1.11(10) . ?
C45 C46 1.389(12) . ?
C45 H45 0.88(6) . ?
C46 C47 1.356(12) . ?
C46 H46 0.87(6) . ?
C47 C48 1.386(10) . ?
C47 H47 0.80(7) . ?
C48 H48 0.83(5) . ?
